data_2015244
loop_
_publ_author_name
'Sankar Muniappan'
'Sophia Liptsman'
'Israel Goldberg'

_publ_section_title
;
 Clathrate solvates of tetrakis(4-methoxycarbonylphenyl)porphyrin and
 its zinc(II)--pyridine complex, in which the porphyrin host structures
 are stabilized by porphyrin--porphyrin stacking and
 C---H&#x00B7;&#x00B7;&#x00B7;O attractions
;
_journal_coeditor_code GD3004
_journal_issue 4
_journal_name_full 'Acta Crystallographica Section C'
_journal_page_first m140
_journal_page_last m143
_journal_paper_doi 10.1107/S010827010600641X
_journal_volume 62
_journal_year 2006
_chemical_formula_iupac 'C52 H38 N4 O8 , 1.904 C6 H5 N O2'
_chemical_formula_moiety 'C52 H38 N4 O8 , 1.904 C6 H5 N O2'
_chemical_formula_sum 'C63.42 H47.52 N5.9 O11.81'
_chemical_formula_weight 1081.27
_chemical_name_common
;
Tetrakis(4-methoxycarbonylphenyl)porphyrin
;
_chemical_name_systematic
;
Tetramethyl 4,4',4'',4'''-porphyrin-5,10,15,20-tetrabenzoate
;
_space_group_IT_number 15
_symmetry_cell_setting monoclinic
_symmetry_space_group_name_Hall '-C 2yc'
_symmetry_space_group_name_H-M 'C 1 2/c 1'
_atom_sites_solution_hydrogens geom
_atom_sites_solution_primary direct
_atom_sites_solution_secondary difmap
_audit_creation_method SHELXL97
_cell_angle_alpha 90.00
_cell_angle_beta 100.2918(9)
_cell_angle_gamma 90.00
_cell_formula_units_Z 4
_cell_length_a 32.6249(8)
_cell_length_b 7.0657(2)
_cell_length_c 23.5160(8)
_cell_measurement_reflns_used 5804
_cell_measurement_temperature 110(2)
_cell_measurement_theta_max 28.19
_cell_measurement_theta_min 1.41
_cell_volume 5333.6(3)
_computing_cell_refinement 'DENZO (Otwinowski & Minor, 1997)'
_computing_data_collection 'COLLECT (Nonius, 1999)'
_computing_data_reduction DENZO
_computing_molecular_graphics
;
ORTEPIII (Burnett & Johnson, 1996) and MERCURY (Bruno <i>et al.</i>,
2002)
;
_computing_publication_material SHELXL97
_computing_structure_refinement 'SHELXL97 (Sheldrick, 1997)'
_computing_structure_solution 'SIR97 (Altomare <i>et al.</i>,  1994)'
_diffrn_ambient_temperature 110(2)
_diffrn_detector_area_resol_mean '56 microns'
_diffrn_measured_fraction_theta_full 0.974
_diffrn_measured_fraction_theta_max 0.974
_diffrn_measurement_device_type 'Nonius KappaCCD area-detector'
_diffrn_measurement_method '1\% \f'
_diffrn_radiation_monochromator graphite
_diffrn_radiation_source 'fine-focus sealed tube'
_diffrn_radiation_type MoK\a
_diffrn_radiation_wavelength 0.71073
_diffrn_reflns_av_R_equivalents 0.0540
_diffrn_reflns_av_sigmaI/netI 0.0658
_diffrn_reflns_limit_h_max 42
_diffrn_reflns_limit_h_min -41
_diffrn_reflns_limit_k_max 9
_diffrn_reflns_limit_k_min -9
_diffrn_reflns_limit_l_max 30
_diffrn_reflns_limit_l_min -30
_diffrn_reflns_number 20139
_diffrn_reflns_theta_full 28.19
_diffrn_reflns_theta_max 28.19
_diffrn_reflns_theta_min 2.54
_diffrn_standards_number 0
_exptl_absorpt_coefficient_mu 0.094
_exptl_absorpt_correction_type none
_exptl_crystal_colour purple
_exptl_crystal_density_diffrn 1.347
_exptl_crystal_density_method 'not measured'
_exptl_crystal_description prism
_exptl_crystal_F_000 2255.4
_exptl_crystal_size_max 0.35
_exptl_crystal_size_mid 0.20
_exptl_crystal_size_min 0.15
_refine_diff_density_max 0.304
_refine_diff_density_min -0.308
_refine_ls_extinction_method none
_refine_ls_goodness_of_fit_ref 1.016
_refine_ls_hydrogen_treatment constr
_refine_ls_matrix_type full
_refine_ls_number_parameters 374
_refine_ls_number_reflns 6404
_refine_ls_number_restraints 0
_refine_ls_restrained_S_all 1.016
_refine_ls_R_factor_all 0.1084
_refine_ls_R_factor_gt 0.0569
_refine_ls_shift/su_max 0.000
_refine_ls_shift/su_mean 0.000
_refine_ls_structure_factor_coef Fsqd
_refine_ls_weighting_details 'calc w = 1/[\s^2^(Fo^2^)+(0.0865P)^2^] where P=(Fo^2^+2Fc^2^)/3'
_refine_ls_weighting_scheme calc
_refine_ls_wR_factor_gt 0.1329
_refine_ls_wR_factor_ref 0.1581
_reflns_number_gt 3904
_reflns_number_total 6404
_reflns_threshold_expression I>2\s(I)
_cod_data_source_file gd3004.cif
_cod_data_source_block I
_cod_original_sg_symbol_H-M 'C 2/c'
_cod_original_formula_sum 'C63.42 H47.52 N5.90 O11.81'
_cod_database_code 2015244
_cod_database_fobs_code 2015244

loop_
_symmetry_equiv_pos_as_xyz
'x, y, z'
'-x, y, -z+1/2'
'x+1/2, y+1/2, z'
'-x+1/2, y+1/2, -z+1/2'
'-x, -y, -z'
'x, -y, z-1/2'
'-x+1/2, -y+1/2, -z'
'x+1/2, -y+1/2, z-1/2'

loop_
_atom_site_type_symbol
_atom_site_label
_atom_site_fract_x
_atom_site_fract_y
_atom_site_fract_z
_atom_site_U_iso_or_equiv
_atom_site_adp_type
_atom_site_calc_flag
_atom_site_refinement_flags
_atom_site_occupancy
C C1 0.01794(6) 0.8569(2) 0.57609(8) 0.0225(4) Uani d . 1
C C2 0.05179(6) 0.9743(2) 0.60418(8) 0.0268(4) Uani d . 1
H H2 0.0498 1.0753 0.6302 0.032 Uiso calc R 1
C C3 0.08700(6) 0.9141(3) 0.58675(8) 0.0267(4) Uani d . 1
H H3 0.1142 0.9654 0.5980 0.032 Uiso calc R 1
C C4 0.07533(6) 0.7559(2) 0.54757(8) 0.0219(4) Uani d . 1
C C5 0.10327(6) 0.6434(2) 0.52340(8) 0.0214(4) Uani d . 1
C C6 0.09243(6) 0.4807(2) 0.48956(8) 0.0225(4) Uani d . 1
C C7 0.12050(6) 0.3752(2) 0.46072(8) 0.0263(4) Uani d . 1
H H7 0.1494 0.3992 0.4627 0.032 Uiso calc R 1
C C8 0.09816(6) 0.2353(2) 0.43024(8) 0.0253(4) Uani d . 1
H H8 0.1085 0.1434 0.4070 0.030 Uiso calc R 1
C C9 0.05584(6) 0.2511(2) 0.43945(8) 0.0218(4) Uani d . 1
C C10 0.02313(6) 0.1327(2) 0.41470(7) 0.0209(4) Uani d . 1
N N21 0.03333(5) 0.7275(2) 0.54152(6) 0.0219(3) Uani d . 1
H H21 0.0187 0.6419 0.5194 0.026 Uiso calc PR 0.42(3)
N N22 0.05349(5) 0.40154(19) 0.47576(6) 0.0213(3) Uani d . 1
H H22 0.0310 0.4403 0.4880 0.026 Uiso calc PR 0.58(3)
C C25 0.14841(6) 0.6943(2) 0.53676(8) 0.0234(4) Uani d . 1
C C26 0.16281(6) 0.8703(2) 0.52233(8) 0.0262(4) Uani d . 1
H H26 0.1437 0.9602 0.5028 0.031 Uiso calc R 1
C C27 0.20474(6) 0.9158(3) 0.53610(8) 0.0282(4) Uani d . 1
H H27 0.2141 1.0366 0.5261 0.034 Uiso calc R 1
C C28 0.23312(6) 0.7851(3) 0.56453(8) 0.0269(4) Uani d . 1
C C29 0.21900(6) 0.6082(3) 0.57865(9) 0.0302(5) Uani d . 1
H H29 0.2382 0.5180 0.5979 0.036 Uiso calc R 1
C C30 0.17714(6) 0.5630(3) 0.56483(8) 0.0286(4) Uani d . 1
H H30 0.1678 0.4417 0.5745 0.034 Uiso calc R 1
C C31 0.27768(6) 0.8404(3) 0.58030(9) 0.0312(5) Uani d . 1
O O32 0.29167(4) 0.98904(19) 0.56696(6) 0.0371(4) Uani d . 1
O O33 0.30050(4) 0.7072(2) 0.61223(6) 0.0391(4) Uani d . 1
C C34 0.34423(6) 0.7499(3) 0.63104(10) 0.0427(6) Uani d . 1
H H34A 0.3579 0.7594 0.5973 0.064 Uiso calc R 1
H H34B 0.3573 0.6488 0.6565 0.064 Uiso calc R 1
H H34C 0.3470 0.8704 0.6520 0.064 Uiso calc R 1
C C35 0.03307(6) -0.0104(2) 0.37180(8) 0.0215(4) Uani d . 1
C C36 0.03409(6) -0.2035(2) 0.38326(8) 0.0251(4) Uani d . 1
H H36 0.0274 -0.2487 0.4185 0.030 Uiso calc R 1
C C37 0.04484(6) -0.3303(2) 0.34361(8) 0.0265(4) Uani d . 1
H H37 0.0457 -0.4619 0.3520 0.032 Uiso calc R 1
C C38 0.05444(6) -0.2671(2) 0.29147(8) 0.0224(4) Uani d . 1
C C39 0.05297(6) -0.0736(2) 0.27937(8) 0.0256(4) Uani d . 1
H H39 0.0592 -0.0286 0.2438 0.031 Uiso calc R 1
C C40 0.04238(6) 0.0523(2) 0.31945(8) 0.0256(4) Uani d . 1
H H40 0.0415 0.1839 0.3111 0.031 Uiso calc R 1
C C41 0.06699(6) -0.4071(3) 0.25037(8) 0.0273(4) Uani d . 1
O O42 0.07392(6) -0.57220(19) 0.26153(7) 0.0516(5) Uani d . 1
O O43 0.07053(5) -0.33006(17) 0.19992(6) 0.0337(4) Uani d . 1
C C44 0.08314(8) -0.4569(3) 0.15782(9) 0.0414(6) Uani d . 1
H H44A 0.1118 -0.4989 0.1715 0.062 Uiso calc R 1
H H44B 0.0815 -0.3906 0.1209 0.062 Uiso calc R 1
H H44C 0.0646 -0.5670 0.1525 0.062 Uiso calc R 1
C C45 0.23717(10) 0.2379(3) 0.22574(10) 0.0476(7) Uani d P 0.952(3)
H H45 0.2539 0.2300 0.1967 0.057 Uiso calc PR 0.952(3)
C C46 0.19467(10) 0.2266(3) 0.21152(12) 0.0536(8) Uani d P 0.952(3)
H H46 0.1817 0.2119 0.1722 0.064 Uiso calc PR 0.952(3)
C C47 0.17029(10) 0.2366(3) 0.25463(14) 0.0597(8) Uani d P 0.952(3)
H H47 0.1408 0.2262 0.2449 0.072 Uiso calc PR 0.952(3)
C C48 0.18949(13) 0.2618(4) 0.31166(13) 0.0663(10) Uani d P 0.952(3)
H H48 0.1730 0.2704 0.3410 0.080 Uiso calc PR 0.952(3)
C C49 0.23192(12) 0.2744(3) 0.32625(12) 0.0608(9) Uani d P 0.952(3)
H H49 0.2450 0.2921 0.3653 0.073 Uiso calc PR 0.952(3)
C C50 0.25522(10) 0.2611(3) 0.28302(11) 0.0482(7) Uani d P 0.952(3)
N N51 0.30073(9) 0.2699(3) 0.29829(11) 0.0588(7) Uani d P 0.952(3)
O O52 0.32147(7) 0.2423(3) 0.26037(10) 0.0733(7) Uani d P 0.952(3)
O O53 0.31635(8) 0.3072(3) 0.34878(8) 0.0768(8) Uani d P 0.952(3)

loop_
_atom_site_aniso_label
_atom_site_aniso_U_11
_atom_site_aniso_U_22
_atom_site_aniso_U_33
_atom_site_aniso_U_12
_atom_site_aniso_U_13
_atom_site_aniso_U_23
C1 0.0238(11) 0.0217(9) 0.0225(10) -0.0009(7) 0.0058(8) 0.0005(7)
C2 0.0253(11) 0.0284(10) 0.0276(11) -0.0042(8) 0.0071(8) -0.0060(8)
C3 0.0234(11) 0.0296(10) 0.0271(10) -0.0049(8) 0.0044(8) -0.0064(8)
C4 0.0191(10) 0.0246(9) 0.0215(9) -0.0020(7) 0.0026(7) 0.0002(7)
C5 0.0184(10) 0.0247(9) 0.0206(10) -0.0009(7) 0.0021(7) 0.0005(7)
C6 0.0200(10) 0.0233(9) 0.0239(10) -0.0006(7) 0.0031(8) 0.0019(7)
C7 0.0175(10) 0.0278(10) 0.0343(11) -0.0001(7) 0.0063(8) -0.0021(8)
C8 0.0210(11) 0.0261(9) 0.0296(11) 0.0031(7) 0.0069(8) -0.0016(7)
C9 0.0207(10) 0.0226(9) 0.0226(10) 0.0011(7) 0.0052(8) -0.0004(7)
C10 0.0206(10) 0.0216(9) 0.0203(9) 0.0008(7) 0.0037(8) 0.0011(7)
N21 0.0197(9) 0.0231(8) 0.0231(8) -0.0008(6) 0.0043(6) -0.0025(6)
N22 0.0175(8) 0.0224(7) 0.0240(8) -0.0009(6) 0.0035(6) -0.0024(6)
C25 0.0202(10) 0.0276(9) 0.0232(10) -0.0027(7) 0.0057(8) -0.0044(7)
C26 0.0223(11) 0.0283(10) 0.0277(10) 0.0000(8) 0.0036(8) -0.0038(8)
C27 0.0247(11) 0.0319(10) 0.0289(11) -0.0061(8) 0.0069(8) -0.0031(8)
C28 0.0192(10) 0.0347(10) 0.0271(10) -0.0029(8) 0.0050(8) -0.0066(8)
C29 0.0220(11) 0.0342(10) 0.0325(11) 0.0018(8) -0.0003(9) -0.0012(8)
C30 0.0267(11) 0.0268(9) 0.0311(11) -0.0028(8) 0.0022(9) -0.0017(8)
C31 0.0227(11) 0.0380(11) 0.0338(12) -0.0025(9) 0.0077(9) -0.0081(9)
O32 0.0233(8) 0.0446(9) 0.0436(9) -0.0081(6) 0.0069(7) -0.0072(7)
O33 0.0206(8) 0.0514(9) 0.0428(9) -0.0031(6) -0.0013(7) 0.0017(7)
C34 0.0195(12) 0.0577(14) 0.0478(14) -0.0021(10) -0.0022(10) -0.0044(11)
C35 0.0165(10) 0.0236(9) 0.0241(10) 0.0004(7) 0.0024(8) -0.0015(7)
C36 0.0271(11) 0.0261(9) 0.0229(10) 0.0006(8) 0.0066(8) 0.0022(7)
C37 0.0281(11) 0.0200(9) 0.0319(11) 0.0021(7) 0.0067(9) 0.0010(7)
C38 0.0193(10) 0.0254(9) 0.0225(10) 0.0008(7) 0.0037(8) -0.0010(7)
C39 0.0280(11) 0.0242(9) 0.0252(10) 0.0008(8) 0.0068(8) 0.0000(7)
C40 0.0289(11) 0.0198(9) 0.0285(10) 0.0005(7) 0.0062(8) 0.0013(7)
C41 0.0310(12) 0.0227(10) 0.0294(11) 0.0007(8) 0.0085(9) -0.0011(8)
O42 0.0894(14) 0.0248(8) 0.0501(10) 0.0082(8) 0.0386(10) 0.0015(7)
O43 0.0497(10) 0.0284(7) 0.0246(7) 0.0099(6) 0.0109(7) -0.0004(6)
C44 0.0641(17) 0.0343(11) 0.0294(12) 0.0109(10) 0.0182(11) -0.0051(9)
C45 0.071(2) 0.0384(13) 0.0329(14) 0.0148(12) 0.0091(13) 0.0008(10)
C46 0.072(2) 0.0428(14) 0.0467(16) 0.0114(13) 0.0111(15) 0.0081(11)
C47 0.073(2) 0.0370(14) 0.073(2) 0.0147(13) 0.0249(17) 0.0118(13)
C48 0.115(3) 0.0404(15) 0.0529(19) 0.0184(16) 0.040(2) 0.0068(12)
C49 0.111(3) 0.0346(14) 0.0390(16) 0.0191(15) 0.0178(17) 0.0026(11)
C50 0.080(2) 0.0271(12) 0.0361(14) 0.0147(12) 0.0080(14) 0.0018(9)
N51 0.090(2) 0.0366(12) 0.0431(15) 0.0131(11) -0.0056(14) 0.0034(10)
O52 0.0781(17) 0.0744(14) 0.0641(15) 0.0183(11) 0.0039(13) -0.0056(11)
O53 0.118(2) 0.0535(12) 0.0458(13) 0.0017(11) -0.0214(12) 0.0056(9)

loop_
_atom_type_symbol
_atom_type_description
_atom_type_scat_dispersion_real
_atom_type_scat_dispersion_imag
_atom_type_scat_source
C C 0.0033 0.0016 'International Tables Vol C Tables 4.2.6.8 and 6.1.1.4'
H H 0.0000 0.0000 'International Tables Vol C Tables 4.2.6.8 and 6.1.1.4'
O O 0.0106 0.0060 'International Tables Vol C Tables 4.2.6.8 and 6.1.1.4'
N N 0.0061 0.0033 'International Tables Vol C Tables 4.2.6.8 and 6.1.1.4'

loop_
_geom_angle_atom_site_label_1
_geom_angle_atom_site_label_2
_geom_angle_atom_site_label_3
_geom_angle_site_symmetry_1
_geom_angle_site_symmetry_3
_geom_angle
N21 C1 C10 . 5_566 126.00(16)
N21 C1 C2 . . 108.78(16)
C10 C1 C2 5_566 . 125.13(16)
C3 C2 C1 . . 107.57(16)
C3 C2 H2 . . 126.2
C1 C2 H2 . . 126.2
C2 C3 C4 . . 106.99(17)
C2 C3 H3 . . 126.5
C4 C3 H3 . . 126.5
N21 C4 C5 . . 125.87(16)
N21 C4 C3 . . 108.84(16)
C5 C4 C3 . . 125.15(17)
C4 C5 C6 . . 125.15(17)
C4 C5 C25 . . 117.76(15)
C6 C5 C25 . . 117.02(16)
N22 C6 C5 . . 126.53(16)
N22 C6 C7 . . 108.48(15)
C5 C6 C7 . . 124.90(17)
C8 C7 C6 . . 107.41(17)
C8 C7 H7 . . 126.3
C6 C7 H7 . . 126.3
C7 C8 C9 . . 107.69(16)
C7 C8 H8 . . 126.2
C9 C8 H8 . . 126.2
N22 C9 C10 . . 126.74(17)
N22 C9 C8 . . 108.35(15)
C10 C9 C8 . . 124.90(16)
C1 C10 C9 5_566 . 125.86(16)
C1 C10 C35 5_566 . 117.84(15)
C9 C10 C35 . . 116.20(16)
C4 N21 C1 . . 107.80(14)
C4 N21 H21 . . 126.1
C1 N21 H21 . . 126.1
C6 N22 C9 . . 108.06(15)
C6 N22 H22 . . 126.0
C9 N22 H22 . . 126.0
C26 C25 C30 . . 118.74(17)
C26 C25 C5 . . 121.75(16)
C30 C25 C5 . . 119.51(16)
C27 C26 C25 . . 120.81(17)
C27 C26 H26 . . 119.6
C25 C26 H26 . . 119.6
C26 C27 C28 . . 120.15(17)
C26 C27 H27 . . 119.9
C28 C27 H27 . . 119.9
C27 C28 C29 . . 119.35(18)
C27 C28 C31 . . 118.83(17)
C29 C28 C31 . . 121.80(18)
C30 C29 C28 . . 120.40(18)
C30 C29 H29 . . 119.8
C28 C29 H29 . . 119.8
C29 C30 C25 . . 120.55(17)
C29 C30 H30 . . 119.7
C25 C30 H30 . . 119.7
O32 C31 O33 . . 123.81(19)
O32 C31 C28 . . 124.16(19)
O33 C31 C28 . . 112.02(17)
C31 O33 C34 . . 116.27(16)
O33 C34 H34A . . 109.5
O33 C34 H34B . . 109.5
H34A C34 H34B . . 109.5
O33 C34 H34C . . 109.5
H34A C34 H34C . . 109.5
H34B C34 H34C . . 109.5
C36 C35 C40 . . 118.84(16)
C36 C35 C10 . . 122.03(16)
C40 C35 C10 . . 119.12(15)
C37 C36 C35 . . 120.35(17)
C37 C36 H36 . . 119.8
C35 C36 H36 . . 119.8
C36 C37 C38 . . 120.67(16)
C36 C37 H37 . . 119.7
C38 C37 H37 . . 119.7
C37 C38 C39 . . 119.28(16)
C37 C38 C41 . . 119.27(15)
C39 C38 C41 . . 121.44(16)
C40 C39 C38 . . 119.64(18)
C40 C39 H39 . . 120.2
C38 C39 H39 . . 120.2
C39 C40 C35 . . 121.22(16)
C39 C40 H40 . . 119.4
C35 C40 H40 . . 119.4
O42 C41 O43 . . 123.15(18)
O42 C41 C38 . . 124.24(18)
O43 C41 C38 . . 112.61(15)
C41 O43 C44 . . 115.92(15)
O43 C44 H44A . . 109.5
O43 C44 H44B . . 109.5
H44A C44 H44B . . 109.5
O43 C44 H44C . . 109.5
H44A C44 H44C . . 109.5
H44B C44 H44C . . 109.5
C46 C45 C50 . . 118.8(3)
C46 C45 H45 . . 120.6
C50 C45 H45 . . 120.6
C45 C46 C47 . . 120.2(3)
C45 C46 H46 . . 119.9
C47 C46 H46 . . 119.9
C48 C47 C46 . . 119.4(3)
C48 C47 H47 . . 120.3
C46 C47 H47 . . 120.3
C49 C48 C47 . . 120.8(3)
C49 C48 H48 . . 119.6
C47 C48 H48 . . 119.6
C48 C49 C50 . . 118.5(3)
C48 C49 H49 . . 120.7
C50 C49 H49 . . 120.7
C49 C50 C45 . . 122.2(3)
C49 C50 N51 . . 119.0(3)
C45 C50 N51 . . 118.8(3)
O52 N51 O53 . . 123.1(3)
O52 N51 C50 . . 118.8(2)
O53 N51 C50 . . 118.1(3)

loop_
_geom_bond_atom_site_label_1
_geom_bond_atom_site_label_2
_geom_bond_site_symmetry_2
_geom_bond_distance
C1 N21 . 1.376(2)
C1 C10 5_566 1.397(3)
C1 C2 . 1.443(3)
C2 C3 . 1.355(3)
C2 H2 . 0.9500
C3 C4 . 1.455(2)
C3 H3 . 0.9500
C4 N21 . 1.367(2)
C4 C5 . 1.404(3)
C5 C6 . 1.407(2)
C5 C25 . 1.494(3)
C6 N22 . 1.373(2)
C6 C7 . 1.441(3)
C7 C8 . 1.355(3)
C7 H7 . 0.9500
C8 C9 . 1.440(3)
C8 H8 . 0.9500
C9 N22 . 1.374(2)
C9 C10 . 1.398(2)
C10 C1 5_566 1.397(3)
C10 C35 . 1.504(2)
N21 H21 . 0.8800
N22 H22 . 0.8800
C25 C26 . 1.393(3)
C25 C30 . 1.398(3)
C26 C27 . 1.386(3)
C26 H26 . 0.9500
C27 C28 . 1.392(3)
C27 H27 . 0.9500
C28 C29 . 1.393(3)
C28 C31 . 1.487(3)
C29 C30 . 1.383(3)
C29 H29 . 0.9500
C30 H30 . 0.9500
C31 O32 . 1.209(2)
C31 O33 . 1.343(2)
O33 C34 . 1.448(2)
C34 H34A . 0.9800
C34 H34B . 0.9800
C34 H34C . 0.9800
C35 C36 . 1.390(2)
C35 C40 . 1.392(3)
C36 C37 . 1.383(3)
C36 H36 . 0.9500
C37 C38 . 1.392(3)
C37 H37 . 0.9500
C38 C39 . 1.395(2)
C38 C41 . 1.491(3)
C39 C40 . 1.384(3)
C39 H39 . 0.9500
C40 H40 . 0.9500
C41 O42 . 1.208(2)
C41 O43 . 1.329(2)
O43 C44 . 1.448(2)
C44 H44A . 0.9800
C44 H44B . 0.9800
C44 H44C . 0.9800
C45 C46 . 1.369(4)
C45 C50 . 1.380(4)
C45 H45 . 0.9500
C46 C47 . 1.398(4)
C46 H46 . 0.9500
C47 C48 . 1.387(4)
C47 H47 . 0.9500
C48 C49 . 1.368(5)
C48 H48 . 0.9500
C49 C50 . 1.377(4)
C49 H49 . 0.9500
C50 N51 . 1.465(4)
N51 O52 . 1.228(3)
N51 O53 . 1.234(3)
